data_8101489
loop_
_publ_author_name
'Ayd\?in, Abdullah'
'Soylu, H\"useyin'
'K\"uc\"ukbay, Hasan'
'Akkurt, Mehmet'
'Ercan, Filiz'

_publ_section_title
;
Crystal structure of 1,3-dimethylbenzimidazole-2-selenone, C9H10N2Se
;
_journal_issue 2
_journal_name_full 'Zeitschrift f\"ur Kristallographie - New Crystal Structures'
_journal_page_first 295
_journal_page_last 296
_journal_volume 214
_journal_year 1999
_chemical_formula_sum 'C9 H10 N2 Se'
_chemical_formula_weight 225.15
_space_group_IT_number 14
_symmetry_cell_setting monoclinic
_symmetry_space_group_name_Hall '-P 2yn'
_symmetry_space_group_name_H-M 'P 1 21/n 1'
_cell_angle_alpha 90.00
_cell_angle_beta 107.702(12)
_cell_angle_gamma 90.00
_cell_formula_units_Z 4
_cell_length_a 7.4136(11)
_cell_length_b 14.3392(13)
_cell_length_c 9.2247(12)
_cell_measurement_temperature 293(2)
_cell_volume 934.2(2)
_diffrn_ambient_temperature 293(2)
_exptl_crystal_density_diffrn 1.601
_refine_ls_R_factor_obs 0.0380
_refine_ls_wR_factor_obs 0.1151
_cod_depositor_comments
;
The following automatic conversions were performed:
'_symmetry_cell_setting' value 'Monoclinic' changed to 'monoclinic'
according to '/home/saulius/struct/CIF-dictionaries/cif_core.dic'
dictionary named 'cif_core.dic' version 2.4.1 from 2010-06-29.

Automatic conversion script
Id: cif_fix_enum 1527 2010-12-29 10:47:43Z saulius 
;
_cod_original_sg_symbol_H-M 'P 21/n'
_cod_database_code 8101489

loop_
_symmetry_equiv_pos_as_xyz
'x, y, z'
'-x+1/2, y+1/2, -z+1/2'
'-x, -y, -z'
'x-1/2, -y-1/2, z-1/2'

loop_
_atom_site_aniso_label
_atom_site_aniso_U_11
_atom_site_aniso_U_22
_atom_site_aniso_U_33
_atom_site_aniso_U_23
_atom_site_aniso_U_13
_atom_site_aniso_U_12
Se1 0.1087(10) 0.0885(10) 0.0681(10) 0.0128(3) 0.0302(6) -0.0027(3)
N1 0.078(3) 0.068(3) 0.068(4) -0.009(3) 0.030(3) -0.005(3)
N2 0.069(3) 0.071(3) 0.048(3) -0.002(2) 0.013(2) -0.001(2)
C1 0.061(3) 0.063(4) 0.076(4) -0.008(3) 0.022(3) -0.014(3)
C2 0.058(3) 0.073(4) 0.054(4) -0.007(3) 0.015(3) -0.007(3)
C3 0.083(4) 0.094(5) 0.054(4) -0.006(4) 0.023(3) -0.013(4)
C4 0.079(5) 0.146(8) 0.059(5) -0.002(5) 0.018(3) -0.019(5)
C5 0.083(5) 0.124(7) 0.081(5) 0.037(5) 0.016(4) -0.015(4)
C6 0.080(4) 0.070(4) 0.080(5) 0.013(4) 0.015(4) -0.008(3)
C7 0.061(3) 0.087(4) 0.062(4) -0.002(3) 0.023(3) -0.012(3)
C8 0.092(5) 0.078(5) 0.099(5) -0.014(4) 0.034(4) -0.001(4)
C9 0.091(5) 0.076(4) 0.075(5) -0.003(4) 0.036(4) 0.009(3)

loop_
_atom_site_label
_atom_site_type_symbol
_atom_site_fract_x
_atom_site_fract_y
_atom_site_fract_z
_atom_site_U_iso_or_equiv
_atom_site_thermal_displace_type
_atom_site_occupancy
_atom_site_calc_flag
_atom_site_refinement_flags
_atom_site_disorder_assembly
_atom_site_disorder_group
Se1 Se 0.14943(11) 0.18246(5) 0.61588(8) 0.0877(7) Uani 1 d . . .
N1 N 0.1634(8) 0.1610(4) 0.9286(7) 0.0696(15) Uani 1 d . . .
N2 N 0.2334(7) 0.0346(3) 0.8287(5) 0.0636(14) Uani 1 d . . .
C1 C 0.1830(8) 0.1230(5) 0.7971(7) 0.0666(17) Uani 1 d . . .
C2 C 0.1993(8) 0.0968(4) 1.0414(7) 0.0620(16) Uani 1 d . . .
C3 C 0.1915(10) 0.0981(6) 1.1888(8) 0.0766(19) Uani 1 d . . .
H3 H 0.1576 0.1520 1.2302 0.092 Uiso 1 calc R . .
C4 C 0.2334(11) 0.0210(8) 1.2692(10) 0.095(3) Uani 1 d . . .
H4 H 0.2295 0.0226 1.3690 0.114 Uiso 1 calc R . .
C5 C 0.2850(11) -0.0654(6) 1.2137(10) 0.098(3) Uani 1 d . . .
H5 H 0.3157 -0.1175 1.2765 0.117 Uiso 1 calc R . .
C6 C 0.2878(10) -0.0694(5) 1.0606(9) 0.079(2) Uani 1 d . . .
H6 H 0.3176 -0.1237 1.0178 0.095 Uiso 1 calc R . .
C7 C 0.2431(8) 0.0131(5) 0.9794(7) 0.0692(17) Uani 1 d . . .
C8 C 0.0983(11) 0.2569(6) 0.9352(9) 0.089(2) Uani 1 d . . .
H8A H 0.0854 0.2875 0.8401 0.133 Uiso 1 calc R . .
H8B H 0.1888 0.2899 1.0157 0.133 Uiso 1 calc R . .
H8C H -0.0220 0.2561 0.9543 0.133 Uiso 1 calc R . .
C9 C 0.2557(11) -0.0361(5) 0.7206(9) 0.0781(19) Uani 1 d . . .
H9A H 0.2934 -0.0941 0.7730 0.117 Uiso 1 calc R . .
H9B H 0.3509 -0.0162 0.6763 0.117 Uiso 1 calc R . .
H9C H 0.1376 -0.0443 0.6419 0.117 Uiso 1 calc R . .

loop_
_geom_bond_atom_site_label_1
_geom_bond_atom_site_label_2
_geom_bond_distance
_geom_bond_site_symmetry_2
_geom_bond_publ_flag
Se1 C1 1.825(7) . y
N1 C2 1.355(9) . y
N1 C1 1.377(8) . y
N1 C8 1.464(9) . y
N2 C1 1.328(8) . y
N2 C7 1.404(8) . y
N2 C9 1.466(7) . y
C2 C3 1.378(10) . y
C2 C7 1.409(9) . n
C3 C4 1.315(14) . n
C4 C5 1.436(12) . n
C5 C6 1.419(12) . n
C6 C7 1.386(9) . n

loop_
_cod_related_entry_id
_cod_related_entry_database
_cod_related_entry_code
1 ChemSpider 9173877
